data_2102919
loop_
_publ_author_name
'Malcherek, Thomas'

_publ_section_title
;
 A structural phase transition in NaTaOGeO~4~ and its relation to phase
 transitions in titanite
;
_journal_coeditor_code CK5025
_journal_issue 4
_journal_name_full 'Acta Crystallographica Section B'
_journal_page_first 545
_journal_page_last 550
_journal_paper_doi 10.1107/S0108768107026213
_journal_volume 63
_journal_year 2007
_chemical_formula_sum 'Ge Na O5 Ta'
_chemical_formula_weight 356.5
_chemical_name_systematic ' ?'
_space_group_IT_number 14
_symmetry_cell_setting monoclinic
_symmetry_space_group_name_Hall '-P 2ybc'
_symmetry_space_group_name_H-M 'P 1 21/c 1'
_cell_angle_alpha 90
_cell_angle_beta 114.800(6)
_cell_angle_gamma 90
_cell_formula_units_Z 4
_cell_length_a 6.8380(10)
_cell_length_b 8.9300(10)
_cell_length_c 7.4140(10)
_cell_measurement_temperature 98
_cell_volume 410.97(10)
_computing_publication_material '(Jana2000; Petricek and Dusek, 2000)'
_computing_structure_refinement '(Jana2000; Petricek and Dusek, 2000)'
_diffrn_ambient_temperature 98
_diffrn_measured_fraction_theta_full 0.97
_diffrn_measurement_device_type 'beamline F1 at Hasylab'
_diffrn_measurement_method \f-scan
_diffrn_radiation_type synchrotron
_diffrn_radiation_wavelength 0.39184
_diffrn_reflns_av_R_equivalents 0.0438
_diffrn_reflns_av_sigmaI/netI 0.0349
_diffrn_reflns_limit_h_max 25
_diffrn_reflns_limit_h_min -25
_diffrn_reflns_limit_k_max 27
_diffrn_reflns_limit_k_min -32
_diffrn_reflns_limit_l_max 23
_diffrn_reflns_limit_l_min -27
_diffrn_reflns_number 95016
_diffrn_reflns_theta_full 45.87
_diffrn_reflns_theta_max 45.87
_diffrn_reflns_theta_min 1.81
_exptl_absorpt_coefficient_mu 6.97
_exptl_absorpt_correction_type none
_exptl_crystal_colour colourless
_exptl_crystal_density_diffrn 5.7603
_exptl_crystal_description Tabular
_exptl_crystal_F_000 624
_exptl_crystal_size_max 0.1
_exptl_crystal_size_mid 0.09
_exptl_crystal_size_min 0.045
_refine_diff_density_max 2.95
_refine_diff_density_min -4.68
_refine_ls_extinction_coef 0.00345(16)
_refine_ls_extinction_method 'B-C type 1 Gaussian isotropic (Becker & Coppens, 1974)'
_refine_ls_goodness_of_fit_ref 1.06
_refine_ls_number_parameters 74
_refine_ls_number_reflns 20505
_refine_ls_R_factor_all 0.0273
_refine_ls_R_factor_gt 0.0230
_refine_ls_shift/su_max 0.0124
_refine_ls_shift/su_mean 0.0004
_refine_ls_structure_factor_coef Fsqd
_refine_ls_weighting_details w=1/(\s^2^(I)+0.0016I^2^)
_refine_ls_weighting_scheme sigma
_refine_ls_wR_factor_gt 0.0692
_refine_ls_wR_factor_ref 0.0728
_reflns_number_gt 17954
_reflns_number_total 20505
_reflns_threshold_expression I>3\s(I)
_cod_data_source_file ck5025.cif
_cod_data_source_block 1
_cod_depositor_comments
;
The following automatic conversions were performed:
'_exptl_absorpt_correction_type' value 'None' changed to 'none' according
to '/home/saulius/struct/CIF-dictionaries/cif_core.dic' dictionary named
'cif_core.dic' version 2.4.1 from 2010-06-29.

Automatic conversion script
Id: cif_fix_enum 1527 2010-12-29 10:47:43Z saulius 

The following automatic conversions were performed:

'_exptl_absorpt_correction_type' value 'None' changed to 'none'
according to /home/saulius/struct/CIF-dictionaries/cif_core.dic
dictionary named 'cif_core.dic' version 2.4.1 from 2010-06-29.

Automatic conversion script
Id: cif_fix_values 1715 2011-07-08 13:25:40Z adriana 
;
_cod_original_cell_volume 411.00(10)
_cod_original_formula_sum 'Ge1 Na1 O5 Ta1'
_cod_database_code 2102919
_cod_database_fobs_code 2102919

loop_
_symmetry_equiv_pos_site_id
_symmetry_equiv_pos_as_xyz
1 x,y,z
2 -x,1/2+y,1/2-z
3 -x,-y,-z
4 x,1/2-y,1/2+z

loop_
_atom_site_type_symbol
_atom_site_label
_atom_site_fract_x
_atom_site_fract_y
_atom_site_fract_z
_atom_site_U_iso_or_equiv
_atom_site_adp_type
_atom_site_calc_flag
_atom_site_occupancy
Na Na 0.24827(4) 0.92207(6) 0.24235(5) 0.01108(10) Uani d 1
Ta Ta 0.748245(2) 0.752060(2) 0.504007(3) 0.003180(5) Uani d 1
Ge Ge 0.249340(6) 0.567282(8) 0.249414(6) 0.003072(8) Uani d 1
O O1 0.25058(5) 0.18307(5) 0.24884(4) 0.00508(5) Uani d 1
O O2 0.44387(6) 0.68888(4) 0.41119(6) 0.00602(5) Uani d 1
O O3 0.94724(6) 0.18710(4) 0.41330(6) 0.00594(5) Uani d 1
O O4 0.35039(6) 0.45542(4) 0.11373(6) 0.00544(5) Uani d 1
O O5 0.84765(6) 0.95470(4) 0.11214(6) 0.00540(5) Uani d 1

loop_
_atom_site_aniso_label
_atom_site_aniso_U_11
_atom_site_aniso_U_22
_atom_site_aniso_U_33
_atom_site_aniso_U_12
_atom_site_aniso_U_13
_atom_site_aniso_U_23
_atom_site_aniso_type_symbol
Na 0.00875(12) 0.00526(9) 0.01730(19) -0.00006(5) 0.00358(12) -0.00022(7) Na
Ta 0.002967(6) 0.003137(6) 0.003265(7) -0.000264(2) 0.001138(5) 0.000239(2) Ta
Ge 0.002880(10) 0.002980(10) 0.003230(10) 0.000007(5) 0.001150(8) -0.000005(6) Ge
O1 0.00648(8) 0.00553(8) 0.00360(6) 0.00003(4) 0.00248(6) 0.00003(5) O
O2 0.00439(7) 0.00633(8) 0.00681(8) -0.00152(6) 0.00183(6) -0.00164(7) O
O3 0.00457(7) 0.00619(8) 0.00663(8) -0.00150(6) 0.00192(6) -0.00151(7) O
O4 0.00622(7) 0.00451(7) 0.00654(8) -0.00052(5) 0.00360(6) -0.00135(6) O
O5 0.00621(7) 0.00440(6) 0.00646(8) -0.00048(5) 0.00351(6) -0.00122(6) O

loop_
_atom_type_symbol
_atom_type_scat_dispersion_real
_atom_type_scat_dispersion_imag
_atom_type_scat_source
Ge 0.275 0.650 'International Tables Vol C Tables  4.2.6.8 and 6.1.1.4'
Na 0.009 0.007 'International Tables Vol C Tables  4.2.6.8 and 6.1.1.4'
O 0.002 0.002 'International Tables Vol C Tables  4.2.6.8 and 6.1.1.4'
Ta -0.553 2.507 'International Tables Vol C Tables  4.2.6.8 and 6.1.1.4'

loop_
_geom_angle_atom_site_label_1
_geom_angle_atom_site_label_2
_geom_angle_atom_site_label_3
_geom_angle_site_symmetry_1
_geom_angle_site_symmetry_3
_geom_angle
_geom_angle_publ_flag
O1 Na O2 1_565 . 145.328(16) yes
O1 Na O3 1_565 2_655 147.984(16) yes
O1 Na O4 1_565 2_655 82.870(17) yes
O1 Na O4 1_565 4_565 65.630(16) yes
O1 Na O5 1_565 1_455 83.612(18) yes
O1 Na O5 1_565 3_675 66.688(17) yes
O2 Na O3 . 2_655 66.590(18) yes
O2 Na O4 . 2_655 68.114(15) yes
O2 Na O4 . 4_565 88.420(17) yes
O2 Na O5 . 1_455 123.77(2) yes
O2 Na O5 . 3_675 133.97(2) yes
O3 Na O4 2_655 2_655 125.06(2) yes
O3 Na O4 2_655 4_565 130.95(2) yes
O3 Na O5 2_655 1_455 68.486(15) yes
O3 Na O5 2_655 3_675 91.641(17) yes
O4 Na O4 2_655 4_565 75.846(16) yes
O4 Na O5 2_655 1_455 166.33(3) yes
O4 Na O5 2_655 3_675 98.23(2) yes
O4 Na O4 4_565 2_655 75.846(16) yes
O4 Na O5 4_565 1_455 96.660(19) yes
O4 Na O5 4_565 3_675 132.32(2) yes
O5 Na O5 1_455 3_675 78.193(16) yes
O5 Na O5 3_675 1_455 78.193(16) yes
O1 Ta O1 3_666 2_655 179.273(16) yes
O1 Ta O2 3_666 . 90.036(16) yes
O1 Ta O3 3_666 3_766 92.224(16) yes
O1 Ta O4 3_666 2_655 90.470(18) yes
O1 Ta O5 3_666 4_565 91.782(18) yes
O1 Ta O1 2_655 3_666 179.272(16) yes
O1 Ta O2 2_655 . 90.196(16) yes
O1 Ta O3 2_655 3_766 87.545(16) yes
O1 Ta O4 2_655 2_655 90.220(18) yes
O1 Ta O5 2_655 4_565 87.527(18) yes
O2 Ta O3 . 3_766 177.739(19) yes
O2 Ta O4 . 2_655 89.665(16) yes
O2 Ta O5 . 4_565 90.411(16) yes
O3 Ta O4 3_766 2_655 90.246(16) yes
O3 Ta O5 3_766 4_565 89.589(16) yes
O4 Ta O5 2_655 4_565 177.747(19) yes
O2 Ge O3 . 2_655 103.739(17) yes
O2 Ge O4 . . 112.25(2) yes
O2 Ge O5 . 2_645 108.703(19) yes
O3 Ge O4 2_655 . 109.12(2) yes
O3 Ge O5 2_655 2_645 112.66(2) yes
O4 Ge O5 . 2_645 110.26(2) yes
Na O1 Ta 1_545 3_666 108.59(2) yes
Na O1 Ta 1_545 2_645 107.142(19) yes
Na O1 O2 1_545 3_666 115.425(16) yes
Na O1 O2 1_545 2_645 90.548(18) yes
Na O1 O3 1_545 1_455 91.254(18) yes
Na O1 O3 1_545 4_454 114.101(16) yes
Na O1 O4 1_545 . 148.78(2) yes
Na O1 O4 1_545 4_555 64.728(16) yes
Na O1 O5 1_545 3_665 62.456(16) yes
Na O1 O5 1_545 2_645 149.95(2) yes
Ta O1 Ta 3_666 2_645 144.26(3) yes
Ta O1 O2 3_666 3_666 45.891(12) yes
Ta O1 O2 3_666 2_645 133.909(16) yes
Ta O1 O3 3_666 1_455 44.811(11) yes
Ta O1 O3 3_666 4_454 115.96(2) yes
Ta O1 O4 3_666 . 100.028(19) yes
Ta O1 O4 3_666 4_555 46.020(11) yes
Ta O1 O5 3_666 3_665 164.24(2) yes
Ta O1 O5 3_666 2_645 45.459(13) yes
Ta O1 Ta 2_645 3_666 144.26(3) yes
Ta O1 O2 2_645 3_666 115.762(19) yes
Ta O1 O2 2_645 2_645 44.960(10) yes
Ta O1 O3 2_645 1_455 134.770(15) yes
Ta O1 O3 2_645 4_454 46.340(12) yes
Ta O1 O4 2_645 . 45.302(12) yes
Ta O1 O4 2_645 4_555 164.23(2) yes
Ta O1 O5 2_645 3_665 46.801(11) yes
Ta O1 O5 2_645 2_645 100.056(19) yes
O2 O1 O2 3_666 2_645 88.036(15) yes
O2 O1 O3 3_666 1_455 90.701(16) yes
O2 O1 O3 3_666 4_454 130.47(2) yes
O2 O1 O4 3_666 . 76.333(15) yes
O2 O1 O4 3_666 4_555 60.899(13) yes
O2 O1 O5 3_666 3_665 148.624(19) yes
O2 O1 O5 3_666 2_645 61.018(13) yes
O2 O1 O2 2_645 3_666 88.036(15) yes
O2 O1 O3 2_645 1_455 178.12(2) yes
O2 O1 O3 2_645 4_454 91.300(16) yes
O2 O1 O4 2_645 . 59.958(15) yes
O2 O1 O4 2_645 4_555 119.781(16) yes
O2 O1 O5 2_645 3_665 61.265(14) yes
O2 O1 O5 2_645 2_645 118.176(19) yes
O3 O1 O3 1_455 4_454 88.458(16) yes
O3 O1 O4 1_455 . 118.369(19) yes
O3 O1 O4 1_455 4_555 60.639(14) yes
O3 O1 O5 1_455 3_665 120.145(16) yes
O3 O1 O5 1_455 2_645 59.959(15) yes
O3 O1 O3 4_454 1_455 88.458(16) yes
O3 O1 O4 4_454 . 61.088(14) yes
O3 O1 O4 4_454 4_555 148.56(2) yes
O3 O1 O5 4_454 3_665 61.615(13) yes
O3 O1 O5 4_454 2_645 76.265(15) yes
O4 O1 O4 . 4_555 136.900(16) yes
O4 O1 O5 . 3_665 92.104(16) yes
O4 O1 O5 . 2_645 61.260(17) yes
O4 O1 O4 4_555 . 136.900(16) yes
O4 O1 O5 4_555 3_665 127.18(2) yes
O4 O1 O5 4_555 2_645 91.478(16) yes
O5 O1 O5 3_665 2_645 137.574(16) yes
O5 O1 O5 2_645 3_665 137.574(16) yes
Na O2 Ta . . 101.516(18) yes
Na O2 Ge . . 94.611(16) yes
Na O2 O1 . 3_666 98.794(18) yes
Na O2 O1 . 2_655 98.06(2) yes
Na O2 O3 . 2_655 56.496(14) yes
Na O2 O4 . . 108.397(17) yes
Na O2 O4 . 2_655 55.991(14) yes
Na O2 O5 . 2_645 111.519(16) yes
Na O2 O5 . 4_565 146.72(2) yes
Ta O2 Ge . . 143.38(3) yes
Ta O2 O1 . 3_666 44.073(10) yes
Ta O2 O1 . 2_655 44.844(12) yes
Ta O2 O3 . 2_655 143.26(2) yes
Ta O2 O4 . . 109.44(2) yes
Ta O2 O4 . 2_655 45.525(11) yes
Ta O2 O5 . 2_645 146.961(19) yes
Ta O2 O5 . 4_565 45.274(11) yes
Ge O2 O1 . 3_666 162.24(2) yes
Ge O2 O1 . 2_655 100.72(2) yes
Ge O2 O3 . 2_655 38.123(11) yes
Ge O2 O4 . . 33.944(13) yes
Ge O2 O4 . 2_655 137.71(2) yes
Ge O2 O5 . 2_645 35.737(13) yes
Ge O2 O5 . 4_565 111.910(19) yes
O1 O2 O1 3_666 2_655 88.916(15) yes
O1 O2 O3 3_666 2_655 152.74(2) yes
O1 O2 O4 3_666 . 146.358(19) yes
O1 O2 O4 3_666 2_655 60.048(14) yes
O1 O2 O5 3_666 2_645 127.11(2) yes
O1 O2 O5 3_666 4_565 60.645(13) yes
O1 O2 O1 2_655 3_666 88.916(15) yes
O1 O2 O3 2_655 2_655 104.713(19) yes
O1 O2 O4 2_655 . 68.345(16) yes
O1 O2 O4 2_655 2_655 60.343(16) yes
O1 O2 O5 2_655 2_645 126.06(2) yes
O1 O2 O5 2_655 4_565 58.631(14) yes
O3 O2 O4 2_655 . 60.489(14) yes
O3 O2 O4 2_655 2_655 106.124(17) yes
O3 O2 O5 2_655 2_645 62.759(14) yes
O3 O2 O5 2_655 4_565 146.48(2) yes
O4 O2 O4 . 2_655 120.99(2) yes
O4 O2 O5 . 2_645 60.039(15) yes
O4 O2 O5 . 4_565 85.988(16) yes
O4 O2 O4 2_655 . 120.99(2) yes
O4 O2 O5 2_655 2_645 167.507(17) yes
O4 O2 O5 2_655 4_565 90.777(15) yes
O5 O2 O5 2_645 4_565 101.695(16) yes
O5 O2 O5 4_565 2_645 101.695(16) yes
Na O3 Ta 2_645 3_766 101.647(19) yes
Na O3 Ge 2_645 2_645 95.044(16) yes
Na O3 O1 2_645 1_655 99.19(2) yes
Na O3 O1 2_645 4_655 96.822(18) yes
Na O3 O2 2_645 2_645 56.914(14) yes
Na O3 O4 2_645 2_645 110.465(17) yes
Na O3 O4 2_645 4_655 146.80(2) yes
Na O3 O5 2_645 1_545 109.695(17) yes
Na O3 O5 2_645 2_745 56.010(14) yes
Ta O3 Ge 3_766 2_645 141.78(3) yes
Ta O3 O1 3_766 1_655 42.965(11) yes
Ta O3 O1 3_766 4_655 46.115(11) yes
Ta O3 O2 3_766 2_645 141.19(2) yes
Ta O3 O4 3_766 2_645 147.848(19) yes
Ta O3 O4 3_766 4_655 45.181(11) yes
Ta O3 O5 3_766 1_545 108.04(2) yes
Ta O3 O5 3_766 2_745 45.641(11) yes
Ge O3 O1 2_645 1_655 100.76(2) yes
Ge O3 O1 2_645 4_655 163.18(3) yes
Ge O3 O2 2_645 2_645 38.138(11) yes
Ge O3 O4 2_645 2_645 35.521(13) yes
Ge O3 O4 2_645 4_655 112.696(19) yes
Ge O3 O5 2_645 1_545 33.758(13) yes
Ge O3 O5 2_645 2_745 137.26(2) yes
O1 O3 O1 1_655 4_655 89.077(15) yes
O1 O3 O2 1_655 2_645 104.155(19) yes
O1 O3 O4 1_655 2_645 126.51(2) yes
O1 O3 O4 1_655 4_655 59.220(15) yes
O1 O3 O5 1_655 1_545 68.675(16) yes
O1 O3 O5 1_655 2_745 60.225(16) yes
O1 O3 O1 4_655 1_655 89.077(15) yes
O1 O3 O2 4_655 2_645 151.77(2) yes
O1 O3 O4 4_655 2_645 128.13(2) yes
O1 O3 O4 4_655 4_655 60.873(13) yes
O1 O3 O5 4_655 1_545 147.377(19) yes
O1 O3 O5 4_655 2_745 59.552(14) yes
O2 O3 O4 2_645 2_645 62.501(14) yes
O2 O3 O4 2_645 4_655 147.11(2) yes
O2 O3 O5 2_645 1_545 60.256(14) yes
O2 O3 O5 2_645 2_745 105.406(17) yes
O4 O3 O4 2_645 4_655 102.731(16) yes
O4 O3 O5 2_645 1_545 59.885(15) yes
O4 O3 O5 2_645 2_745 166.447(17) yes
O4 O3 O4 4_655 2_645 102.731(16) yes
O4 O3 O5 4_655 1_545 86.850(16) yes
O4 O3 O5 4_655 2_745 90.801(16) yes
O5 O3 O5 1_545 2_745 121.07(2) yes
O5 O3 O5 2_745 1_545 121.07(2) yes
Na O4 Na 2_645 4_564 104.15(2) yes
Na O4 Ta 2_645 2_645 100.70(2) yes
Na O4 Ge 2_645 . 116.593(19) yes
Na O4 O1 2_645 . 97.525(17) yes
Na O4 O1 2_645 4_554 97.99(2) yes
Na O4 O2 2_645 . 84.793(16) yes
Na O4 O2 2_645 2_645 55.895(16) yes
Na O4 O3 2_645 2_655 137.49(2) yes
Na O4 O3 2_645 4_454 145.21(2) yes
Na O4 O5 2_645 2_645 117.010(18) yes
Na O4 Na 4_564 2_645 104.15(2) yes
Na O4 Ta 4_564 2_645 91.518(18) yes
Na O4 Ge 4_564 . 110.504(19) yes
Na O4 O1 4_564 . 134.164(17) yes
Na O4 O1 4_564 4_554 49.643(16) yes
Na O4 O2 4_564 . 110.804(18) yes
Na O4 O2 4_564 2_645 101.18(2) yes
Na O4 O3 4_564 2_655 76.598(16) yes
Na O4 O3 4_564 4_454 82.615(15) yes
Na O4 O5 4_564 2_645 134.996(18) yes
Ta O4 Ge 2_645 . 128.65(3) yes
Ta O4 O1 2_645 . 44.477(11) yes
Ta O4 O1 2_645 4_554 43.510(12) yes
Ta O4 O2 2_645 . 155.13(2) yes
Ta O4 O2 2_645 2_645 44.809(11) yes
Ta O4 O3 2_645 2_655 121.802(18) yes
Ta O4 O3 2_645 4_454 44.572(11) yes
Ta O4 O5 2_645 2_645 97.670(19) yes
Ge O4 O1 . . 94.31(2) yes
Ge O4 O1 . 4_554 144.624(19) yes
Ge O4 O2 . . 33.807(11) yes
Ge O4 O2 . 2_645 148.15(2) yes
Ge O4 O3 . 2_655 35.363(11) yes
Ge O4 O3 . 4_454 91.49(2) yes
Ge O4 O5 . 2_645 34.887(12) yes
O1 O4 O1 . 4_554 87.987(15) yes
O1 O4 O2 . . 110.99(2) yes
O1 O4 O2 . 2_645 59.699(14) yes
O1 O4 O3 . 2_655 112.26(2) yes
O1 O4 O3 . 4_454 58.039(12) yes
O1 O4 O5 . 2_645 59.431(14) yes
O1 O4 O1 4_554 . 87.987(15) yes
O1 O4 O2 4_554 . 160.39(2) yes
O1 O4 O2 4_554 2_645 59.052(14) yes
O1 O4 O3 4_554 2_655 112.153(15) yes
O1 O4 O3 4_554 4_454 60.141(14) yes
O1 O4 O5 4_554 2_645 133.534(18) yes
O2 O4 O2 . 2_645 134.516(16) yes
O2 O4 O3 . 2_655 57.009(13) yes
O2 O4 O3 . 4_454 125.29(2) yes
O2 O4 O5 . 2_645 58.935(15) yes
O2 O4 O2 2_645 . 134.516(16) yes
O2 O4 O3 2_645 2_655 166.606(17) yes
O2 O4 O3 2_645 4_454 89.360(15) yes
O2 O4 O5 2_645 2_645 116.208(18) yes
O3 O4 O3 2_655 4_454 77.269(15) yes
O3 O4 O5 2_655 2_645 61.136(15) yes
O3 O4 O3 4_454 2_655 77.269(15) yes
O3 O4 O5 4_454 2_645 74.101(17) yes
Na O5 Na 1_655 3_675 101.81(2) yes
Na O5 Ta 1_655 4_564 100.27(2) yes
Na O5 Ge 1_655 2_655 117.456(19) yes
Na O5 O1 1_655 3_665 95.95(2) yes
Na O5 O1 1_655 2_655 98.521(18) yes
Na O5 O2 1_655 2_655 137.11(2) yes
Na O5 O2 1_655 4_564 144.56(2) yes
Na O5 O3 1_655 1_565 85.490(16) yes
Na O5 O3 1_655 2_755 55.504(16) yes
Na O5 O4 1_655 2_655 119.326(18) yes
Na O5 Na 3_675 1_655 101.81(2) yes
Na O5 Ta 3_675 4_564 94.795(18) yes
Na O5 Ge 3_675 2_655 110.087(19) yes
Na O5 O1 3_675 3_665 50.857(16) yes
Na O5 O1 3_675 2_655 135.776(18) yes
Na O5 O2 3_675 2_655 76.118(16) yes
Na O5 O2 3_675 4_564 83.448(15) yes
Na O5 O3 3_675 1_565 110.093(19) yes
Na O5 O3 3_675 2_755 101.99(2) yes
Na O5 O4 3_675 2_655 134.574(18) yes
Ta O5 Ge 4_564 2_655 127.68(3) yes
Ta O5 O1 4_564 3_665 45.671(12) yes
Ta O5 O1 4_564 2_655 42.760(10) yes
Ta O5 O2 4_564 2_655 122.614(18) yes
Ta O5 O2 4_564 4_564 44.315(11) yes
Ta O5 O3 4_564 1_565 152.85(2) yes
Ta O5 O3 4_564 2_755 44.769(11) yes
Ta O5 O4 4_564 2_655 95.912(18) yes
Ge O5 O1 2_655 3_665 145.594(19) yes
Ge O5 O1 2_655 2_655 94.16(2) yes
Ge O5 O2 2_655 2_655 35.560(11) yes
Ge O5 O2 2_655 4_564 92.45(2) yes
Ge O5 O3 2_655 1_565 33.581(11) yes
Ge O5 O3 2_655 2_755 147.86(2) yes
Ge O5 O4 2_655 2_655 34.856(12) yes
O1 O5 O1 3_665 2_655 88.431(15) yes
O1 O5 O2 3_665 2_655 112.922(15) yes
O1 O5 O2 3_665 4_564 60.104(14) yes
O1 O5 O3 3_665 1_565 160.83(2) yes
O1 O5 O3 3_665 2_755 58.833(14) yes
O1 O5 O4 3_665 2_655 133.697(18) yes
O1 O5 O1 2_655 3_665 88.431(15) yes
O1 O5 O2 2_655 2_655 112.69(2) yes
O1 O5 O2 2_655 4_564 58.337(12) yes
O1 O5 O3 2_655 1_565 110.313(19) yes
O1 O5 O3 2_655 2_755 59.815(14) yes
O1 O5 O4 2_655 2_655 59.308(14) yes
O2 O5 O2 2_655 4_564 78.305(15) yes
O2 O5 O3 2_655 1_565 56.984(13) yes
O2 O5 O3 2_655 2_755 167.348(17) yes
O2 O5 O4 2_655 2_655 61.027(15) yes
O2 O5 O2 4_564 2_655 78.305(15) yes
O2 O5 O3 4_564 1_565 126.03(2) yes
O2 O5 O3 4_564 2_755 89.062(15) yes
O2 O5 O4 4_564 2_655 74.272(17) yes
O3 O5 O3 1_565 2_755 133.870(15) yes
O3 O5 O4 1_565 2_655 58.979(15) yes
O3 O5 O3 2_755 1_565 133.870(15) yes
O3 O5 O4 2_755 2_655 116.386(18) yes

loop_
_geom_bond_atom_site_label_1
_geom_bond_atom_site_label_2
_geom_bond_site_symmetry_2
_geom_bond_distance
_geom_bond_publ_flag
Na O1 1_565 2.3312(7) yes
Na O2 . 2.5075(6) yes
Na O3 2_655 2.4956(6) yes
Na O4 2_655 2.5104(5) yes
Na O4 4_565 2.7664(6) yes
Na O5 1_455 2.5106(5) yes
Na O5 3_675 2.6651(6) yes
Ta O1 3_666 1.9186(3) yes
Ta O1 2_655 1.9765(3) yes
Ta O2 . 1.9805(4) yes
Ta O3 3_766 1.9839(4) yes
Ta O4 2_655 2.0052(4) yes
Ta O5 4_565 2.0141(4) yes
Ge O2 . 1.7461(4) yes
Ge O3 2_655 1.7455(4) yes
Ge O4 . 1.7523(5) yes
Ge O5 2_645 1.7536(5) yes
O1 O2 3_666 2.7582(4) yes
O1 O2 2_645 2.8027(6) yes
O1 O3 1_455 2.8129(6) yes
O1 O3 4_454 2.7398(4) yes
O1 O4 . 2.8210(6) yes
O1 O4 4_555 2.7866(5) yes
O1 O5 3_665 2.7604(5) yes
O1 O5 2_645 2.8245(6) yes
O2 O3 2_655 2.7465(4) yes
O2 O4 . 2.9045(6) yes
O2 O4 2_655 2.8101(6) yes
O2 O5 2_645 2.8438(6) yes
O2 O5 4_565 2.8348(5) yes
O3 O4 2_645 2.8496(6) yes
O3 O4 4_655 2.8268(5) yes
O3 O5 1_545 2.9121(6) yes
O3 O5 2_745 2.8170(6) yes
O4 O5 2_645 2.8763(7) yes
